data_2018540
loop_
_publ_author_name
'Salmond, Rosanne C.'
'Munro, Orde Q.'

_publ_section_title
;
 \p--\p Dimerization of a mono(pyridyl--imine) platinum(II) chelate
;
_journal_coeditor_code FN3105
_journal_issue 7
_journal_name_full 'Acta Crystallographica Section C'
_journal_page_first m189
_journal_page_last m193
_journal_paper_doi 10.1107/S0108270112023748
_journal_volume 68
_journal_year 2012
_chemical_formula_iupac '[Pt Cl (C12 H19 N3)] B F4'
_chemical_formula_moiety 'C12 H19 Cl N3 Pt +, B F4 -'
_chemical_formula_sum 'C12 H19 B Cl F4 N3 Pt'
_chemical_formula_weight 522.65
_chemical_name_systematic
;
chlorido{2,2-dimethyl-<i>N</i>-[(<i>E</i>)-1-(pyridin-2-yl)ethylidene]propane-
1,3-diamine}platinum(II) tetrafluoridoborate
;
_space_group_IT_number 14
_symmetry_cell_setting monoclinic
_symmetry_space_group_name_Hall '-P 2yn'
_symmetry_space_group_name_H-M 'P 1 21/n 1'
_atom_sites_solution_hydrogens geom
_atom_sites_solution_primary direct
_atom_sites_solution_secondary difmap
_audit_creation_method SHELXL-97
_cell_angle_alpha 90.00
_cell_angle_beta 101.664(2)
_cell_angle_gamma 90.00
_cell_formula_units_Z 4
_cell_length_a 11.0907(16)
_cell_length_b 11.1644(16)
_cell_length_c 13.480(2)
_cell_measurement_reflns_used 6382
_cell_measurement_temperature 100(2)
_cell_measurement_theta_max 28.51
_cell_measurement_theta_min 2.39
_cell_volume 1634.6(4)
_computing_cell_refinement 'SAINT (Bruker, 2007)'
_computing_data_collection 'APEX2 (Bruker, 2007)'
_computing_data_reduction 'SAINT (Bruker, 2007)'
_computing_molecular_graphics 'OLEX2 (Dolomanov <i>et al.</i>, 2009)'
_computing_publication_material
;
OLEX2 (Dolomanov <i>et al.</i>, 2009) and Mercury (Macrae <i>et al.</i>,
2008)
;
_computing_structure_refinement 'SHELXL97 (Sheldrick, 2008)'
_computing_structure_solution 'SHELXS97 (Sheldrick, 2008)'
_diffrn_ambient_temperature 100(2)
_diffrn_measured_fraction_theta_full 0.992
_diffrn_measured_fraction_theta_max 0.916
_diffrn_measurement_device_type 'Bruker APEXII CCD'
_diffrn_measurement_method '\f and \w scans'
_diffrn_radiation_monochromator graphite
_diffrn_radiation_source 'fine-focus sealed tube'
_diffrn_radiation_type MoK\a
_diffrn_radiation_wavelength 0.71073
_diffrn_reflns_av_R_equivalents 0.0288
_diffrn_reflns_av_sigmaI/netI 0.0362
_diffrn_reflns_limit_h_max 14
_diffrn_reflns_limit_h_min -14
_diffrn_reflns_limit_k_max 14
_diffrn_reflns_limit_k_min -14
_diffrn_reflns_limit_l_max 17
_diffrn_reflns_limit_l_min -10
_diffrn_reflns_number 9381
_diffrn_reflns_theta_full 25.00
_diffrn_reflns_theta_max 28.62
_diffrn_reflns_theta_min 2.39
_diffrn_standards_number 0
_exptl_absorpt_coefficient_mu 8.785
_exptl_absorpt_correction_T_max 0.0877
_exptl_absorpt_correction_T_min 0.0615
_exptl_absorpt_correction_type cylinder
_exptl_absorpt_process_details
;
[the interpolation procedure of Dwiggins (1975) was used with some
modification]
;
_exptl_crystal_colour orange
_exptl_crystal_density_diffrn 2.124
_exptl_crystal_density_method 'not measured'
_exptl_crystal_description shard
_exptl_crystal_F_000 992
_exptl_crystal_size_max 0.25
_exptl_crystal_size_mid 0.25
_exptl_crystal_size_min 0.20
_exptl_crystal_size_rad 0.2000
_refine_diff_density_max 2.717
_refine_diff_density_min -2.984
_refine_ls_extinction_method none
_refine_ls_goodness_of_fit_ref 1.077
_refine_ls_hydrogen_treatment mixed
_refine_ls_matrix_type full
_refine_ls_number_parameters 203
_refine_ls_number_reflns 3829
_refine_ls_number_restraints 0
_refine_ls_restrained_S_all 1.077
_refine_ls_R_factor_all 0.0305
_refine_ls_R_factor_gt 0.0288
_refine_ls_shift/su_max 0.003
_refine_ls_shift/su_mean 0.000
_refine_ls_structure_factor_coef Fsqd
_refine_ls_weighting_details 'calc w=1/[\s^2^(Fo^2^)+(0.0462P)^2^+1.2692P] where P=(Fo^2^+2Fc^2^)/3'
_refine_ls_weighting_scheme calc
_refine_ls_wR_factor_gt 0.0740
_refine_ls_wR_factor_ref 0.0752
_reflns_number_gt 3594
_reflns_number_total 3829
_reflns_threshold_expression I>2\s(I)
_cod_data_source_file fn3105.cif
_cod_data_source_block I
_cod_original_sg_symbol_H-M 'P 21/n'
_cod_database_code 2018540
_cod_database_fobs_code 2018540

loop_
_symmetry_equiv_pos_as_xyz
'x, y, z'
'-x+1/2, y+1/2, -z+1/2'
'-x, -y, -z'
'x-1/2, -y-1/2, z-1/2'

loop_
_atom_site_type_symbol
_atom_site_label
_atom_site_fract_x
_atom_site_fract_y
_atom_site_fract_z
_atom_site_U_iso_or_equiv
_atom_site_adp_type
_atom_site_calc_flag
_atom_site_refinement_flags
_atom_site_occupancy
_atom_site_symmetry_multiplicity
B B1 0.5240(4) 0.5256(4) 0.7531(3) 0.0194(8) Uani d . 1 1
C C1 0.3827(3) 0.0259(3) 0.8316(3) 0.0176(7) Uani d . 1 1
H H1 0.3181 0.0816 0.8323 0.021 Uiso calc R 1 1
C C2 0.3561(4) -0.0820(3) 0.7805(3) 0.0209(7) Uani d . 1 1
H H2 0.2744 -0.1000 0.7468 0.025 Uiso calc R 1 1
C C3 0.4511(4) -0.1632(3) 0.7794(3) 0.0223(8) Uani d . 1 1
H H3 0.4351 -0.2361 0.7429 0.027 Uiso calc R 1 1
C C4 0.5700(4) -0.1371(3) 0.8324(3) 0.0203(7) Uani d . 1 1
H H4 0.6352 -0.1928 0.8345 0.024 Uiso calc R 1 1
C C5 0.5904(3) -0.0270(3) 0.8819(3) 0.0161(7) Uani d . 1 1
C C6 0.7108(3) 0.0131(3) 0.9402(3) 0.0156(7) Uani d . 1 1
C C7 0.8161(3) -0.0727(3) 0.9612(3) 0.0195(7) Uani d . 1 1
H H7A 0.8774 -0.0442 1.0192 0.029 Uiso calc R 1 1
H H7B 0.8538 -0.0784 0.9016 0.029 Uiso calc R 1 1
H H7C 0.7862 -0.1518 0.9765 0.029 Uiso calc R 1 1
C C8 0.8301(3) 0.1743(3) 1.0277(3) 0.0187(7) Uani d . 1 1
H H8A 0.8986 0.1414 0.9990 0.022 Uiso calc R 1 1
H H8B 0.8425 0.1475 1.0991 0.022 Uiso calc R 1 1
C C9 0.8375(4) 0.3122(3) 1.0262(3) 0.0181(7) Uani d . 1 1
C C10 0.7406(3) 0.3701(3) 1.0777(3) 0.0184(7) Uani d . 1 1
H H10A 0.7411 0.3283 1.1426 0.022 Uiso calc R 1 1
H H10B 0.7640 0.4546 1.0937 0.022 Uiso calc R 1 1
C C11 0.9646(3) 0.3436(4) 1.0906(4) 0.0249(8) Uani d . 1 1
H H11A 1.0291 0.3067 1.0607 0.037 Uiso calc R 1 1
H H11B 0.9702 0.3134 1.1597 0.037 Uiso calc R 1 1
H H11C 0.9752 0.4308 1.0925 0.037 Uiso calc R 1 1
C C12 0.8278(4) 0.3583(3) 0.9183(3) 0.0230(8) Uani d . 1 1
H H12A 0.7492 0.3328 0.8765 0.034 Uiso calc R 1 1
H H12B 0.8957 0.3257 0.8901 0.034 Uiso calc R 1 1
H H12C 0.8323 0.4460 0.9191 0.034 Uiso calc R 1 1
Cl Cl1 0.35981(8) 0.29778(7) 0.91997(8) 0.01894(19) Uani d . 1 1
F F1 0.5637(2) 0.5531(2) 0.85623(17) 0.0252(5) Uani d . 1 1
F F2 0.5498(2) 0.4068(2) 0.73558(18) 0.0266(5) Uani d . 1 1
F F3 0.5834(3) 0.6008(2) 0.6958(2) 0.0325(6) Uani d . 1 1
F F4 0.3974(2) 0.5459(2) 0.7264(2) 0.0328(6) Uani d . 1 1
N N1 0.4970(3) 0.0535(3) 0.8798(2) 0.0156(6) Uani d . 1 1
N N2 0.7131(3) 0.1232(3) 0.9713(2) 0.0155(6) Uani d . 1 1
N N3 0.6142(3) 0.3671(3) 1.0160(2) 0.0159(6) Uani d . 1 1
H H3A 0.6094(3) 0.423(2) 0.9675(17) 0.019 Uiso calc R 1 1
H H3B 0.5625(19) 0.3892(9) 1.0558(14) 0.019 Uiso calc R 1 1
Pt Pt1 0.551556(11) 0.209525(11) 0.948209(9) 0.01263(7) Uani d . 1 1

loop_
_atom_site_aniso_label
_atom_site_aniso_U_11
_atom_site_aniso_U_22
_atom_site_aniso_U_33
_atom_site_aniso_U_12
_atom_site_aniso_U_13
_atom_site_aniso_U_23
B1 0.0221(19) 0.0183(19) 0.0177(19) 0.0017(15) 0.0034(15) -0.0015(16)
C1 0.0204(16) 0.0185(16) 0.0128(16) 0.0001(13) 0.0007(13) 0.0021(14)
C2 0.0263(18) 0.0204(17) 0.0147(17) -0.0052(14) 0.0010(14) 0.0024(15)
C3 0.033(2) 0.0157(17) 0.0179(18) -0.0043(15) 0.0034(15) -0.0008(15)
C4 0.0290(19) 0.0145(16) 0.0182(18) 0.0004(14) 0.0069(15) 0.0010(14)
C5 0.0202(16) 0.0146(15) 0.0148(16) 0.0005(13) 0.0063(13) 0.0034(14)
C6 0.0177(15) 0.0145(15) 0.0163(16) 0.0004(12) 0.0077(13) 0.0026(13)
C7 0.0200(17) 0.0154(16) 0.0241(19) 0.0038(13) 0.0066(14) 0.0012(14)
C8 0.0191(17) 0.0153(16) 0.0210(19) 0.0010(14) 0.0027(14) 0.0005(15)
C9 0.0195(17) 0.0116(14) 0.023(2) -0.0026(13) 0.0033(15) -0.0029(15)
C10 0.0173(16) 0.0175(16) 0.0192(18) 0.0002(13) 0.0011(13) -0.0029(14)
C11 0.0177(17) 0.0189(18) 0.036(2) 0.0000(14) 0.0013(16) -0.0029(17)
C12 0.0251(18) 0.0201(17) 0.027(2) -0.0013(14) 0.0119(15) 0.0023(16)
Cl1 0.0153(4) 0.0180(4) 0.0222(5) 0.0033(3) 0.0006(3) 0.0017(3)
F1 0.0319(12) 0.0229(11) 0.0198(11) 0.0021(10) 0.0031(9) -0.0016(10)
F2 0.0381(13) 0.0167(10) 0.0266(12) 0.0019(9) 0.0100(10) -0.0013(9)
F3 0.0471(15) 0.0235(12) 0.0320(14) -0.0039(11) 0.0205(12) 0.0025(10)
F4 0.0245(11) 0.0295(12) 0.0400(15) 0.0024(10) -0.0040(10) 0.0003(12)
N1 0.0197(14) 0.0153(14) 0.0121(13) 0.0000(11) 0.0041(11) 0.0000(12)
N2 0.0170(13) 0.0162(14) 0.0135(14) -0.0008(11) 0.0035(11) 0.0025(12)
N3 0.0150(13) 0.0154(13) 0.0179(15) 0.0011(11) 0.0047(11) -0.0010(12)
Pt1 0.01325(10) 0.01154(10) 0.01271(10) 0.00077(4) 0.00168(6) 0.00079(4)

loop_
_atom_type_symbol
_atom_type_description
_atom_type_scat_dispersion_real
_atom_type_scat_dispersion_imag
_atom_type_scat_source
C C 0.0033 0.0016 'International Tables Vol C Tables 4.2.6.8 and 6.1.1.4'
H H 0.0000 0.0000 'International Tables Vol C Tables 4.2.6.8 and 6.1.1.4'
B B 0.0013 0.0007 'International Tables Vol C Tables 4.2.6.8 and 6.1.1.4'
N N 0.0061 0.0033 'International Tables Vol C Tables 4.2.6.8 and 6.1.1.4'
F F 0.0171 0.0103 'International Tables Vol C Tables 4.2.6.8 and 6.1.1.4'
Cl Cl 0.1484 0.1585 'International Tables Vol C Tables 4.2.6.8 and 6.1.1.4'
Pt Pt -1.7033 8.3905 'International Tables Vol C Tables 4.2.6.8 and 6.1.1.4'

loop_
_geom_angle_atom_site_label_1
_geom_angle_atom_site_label_2
_geom_angle_atom_site_label_3
_geom_angle
_geom_angle_publ_flag
F2 B1 F3 110.2(3) ?
F2 B1 F4 110.1(3) ?
F3 B1 F4 108.8(3) ?
F2 B1 F1 110.1(3) ?
F3 B1 F1 109.1(3) ?
F4 B1 F1 108.5(3) ?
N1 C1 C2 121.7(3) ?
N1 C1 H1 119.1 ?
C2 C1 H1 119.1 ?
C1 C2 C3 119.0(3) ?
C1 C2 H2 120.5 ?
C3 C2 H2 120.5 ?
C2 C3 C4 119.8(4) ?
C2 C3 H3 120.1 ?
C4 C3 H3 120.1 ?
C5 C4 C3 118.2(3) ?
C5 C4 H4 120.9 ?
C3 C4 H4 120.9 ?
N1 C5 C4 121.3(3) ?
N1 C5 C6 114.3(3) ?
C4 C5 C6 124.3(3) ?
N2 C6 C5 114.6(3) ?
N2 C6 C7 125.6(3) ?
C5 C6 C7 119.7(3) ?
C6 C7 H7A 109.5 ?
C6 C7 H7B 109.5 ?
H7A C7 H7B 109.5 ?
C6 C7 H7C 109.5 ?
H7A C7 H7C 109.5 ?
H7B C7 H7C 109.5 ?
N2 C8 C9 114.9(3) ?
N2 C8 H8A 108.5 ?
C9 C8 H8A 108.5 ?
N2 C8 H8B 108.5 ?
C9 C8 H8B 108.5 ?
H8A C8 H8B 107.5 ?
C12 C9 C10 111.6(3) ?
C12 C9 C11 109.9(3) ?
C10 C9 C11 107.0(3) ?
C12 C9 C8 110.9(3) ?
C10 C9 C8 111.7(3) ?
C11 C9 C8 105.4(3) ?
N3 C10 C9 113.9(3) ?
N3 C10 H10A 108.8 ?
C9 C10 H10A 108.8 ?
N3 C10 H10B 108.8 ?
C9 C10 H10B 108.8 ?
H10A C10 H10B 107.7 ?
C9 C11 H11A 109.5 ?
C9 C11 H11B 109.5 ?
H11A C11 H11B 109.5 ?
C9 C11 H11C 109.5 ?
H11A C11 H11C 109.5 ?
H11B C11 H11C 109.5 ?
C9 C12 H12A 109.5 ?
C9 C12 H12B 109.5 ?
H12A C12 H12B 109.5 ?
C9 C12 H12C 109.5 ?
H12A C12 H12C 109.5 ?
H12B C12 H12C 109.5 ?
C1 N1 C5 119.9(3) ?
C1 N1 Pt1 126.2(2) y
C5 N1 Pt1 113.9(2) y
C6 N2 C8 119.3(3) ?
C6 N2 Pt1 116.6(2) y
C8 N2 Pt1 123.9(2) y
C10 N3 Pt1 118.1(2) y
C10 N3 H3A 107.8 ?
Pt1 N3 H3A 107.8 ?
C10 N3 H3B 107.8 ?
Pt1 N3 H3B 107.8 ?
H3A N3 H3B 107.1 ?
N2 Pt1 N1 80.25(12) y
N2 Pt1 N3 97.62(12) y
N1 Pt1 N3 177.51(11) y
N2 Pt1 Cl1 176.53(9) y
N1 Pt1 Cl1 96.48(9) y
N3 Pt1 Cl1 85.68(8) y

loop_
_geom_bond_atom_site_label_1
_geom_bond_atom_site_label_2
_geom_bond_distance
_geom_bond_publ_flag
B1 F2 1.387(5) ?
B1 F3 1.393(5) ?
B1 F4 1.395(5) ?
B1 F1 1.405(5) ?
C1 N1 1.338(4) y
C1 C2 1.389(5) ?
C1 H1 0.9500 ?
C2 C3 1.392(6) ?
C2 H2 0.9500 ?
C3 C4 1.398(5) ?
C3 H3 0.9500 ?
C4 C5 1.394(5) ?
C4 H4 0.9500 ?
C5 N1 1.367(4) ?
C5 C6 1.475(5) ?
C6 N2 1.297(4) ?
C6 C7 1.492(5) ?
C7 H7A 0.9800 ?
C7 H7B 0.9800 ?
C7 H7C 0.9800 ?
C8 N2 1.479(4) ?
C8 C9 1.542(5) ?
C8 H8A 0.9900 ?
C8 H8B 0.9900 ?
C9 C12 1.526(6) ?
C9 C10 1.536(5) ?
C9 C11 1.539(5) ?
C10 N3 1.478(4) y
C10 H10A 0.9900 ?
C10 H10B 0.9900 ?
C11 H11A 0.9800 ?
C11 H11B 0.9800 ?
C11 H11C 0.9800 ?
C12 H12A 0.9800 ?
C12 H12B 0.9800 ?
C12 H12C 0.9800 ?
Cl1 Pt1 2.3046(9) y
N1 Pt1 2.007(3) y
N2 Pt1 2.003(3) y
N3 Pt1 2.038(3) y
N3 H3A 0.8953 ?
N3 H3B 0.8953 ?

loop_
_geom_hbond_atom_site_label_D
_geom_hbond_atom_site_label_H
_geom_hbond_atom_site_label_A
_geom_hbond_site_symmetry_A
_geom_hbond_distance_DH
_geom_hbond_distance_HA
_geom_hbond_distance_DA
_geom_hbond_angle_DHA
N3 H3A F1 1_555 0.90 2.08 2.963(4) 169
N3 H3B F1 3_667 0.90 2.11 3.005(4) 177
C1 H1 F4 2_546 0.95 2.40 3.055(4) 126
C2 H2 Cl1 2_546 0.95 2.69 3.496(4) 144
C3 H3 F4 1_545 0.95 2.47 3.353(4) 154
C7 H7B F2 2_646 0.98 2.32 3.301(5) 178

loop_
_geom_torsion_atom_site_label_1
_geom_torsion_atom_site_label_2
_geom_torsion_atom_site_label_3
_geom_torsion_atom_site_label_4
_geom_torsion
N1 C1 C2 C3 -0.1(5)
C1 C2 C3 C4 2.2(6)
C2 C3 C4 C5 -2.4(6)
C3 C4 C5 N1 0.5(5)
C3 C4 C5 C6 -179.7(4)
N1 C5 C6 N2 -7.1(5)
C4 C5 C6 N2 173.0(3)
N1 C5 C6 C7 171.1(3)
C4 C5 C6 C7 -8.7(5)
N2 C8 C9 C12 -62.2(4)
N2 C8 C9 C10 63.0(4)
N2 C8 C9 C11 178.9(3)
C12 C9 C10 N3 49.3(4)
C11 C9 C10 N3 169.6(3)
C8 C9 C10 N3 -75.5(4)
C2 C1 N1 C5 -1.8(5)
C2 C1 N1 Pt1 175.4(3)
C4 C5 N1 C1 1.7(5)
C6 C5 N1 C1 -178.2(3)
C4 C5 N1 Pt1 -175.9(3)
C6 C5 N1 Pt1 4.2(4)
C5 C6 N2 C8 -178.1(3)
C7 C6 N2 C8 3.8(5)
C5 C6 N2 Pt1 6.6(4)
C7 C6 N2 Pt1 -171.5(3)
C9 C8 N2 C6 157.9(3)
C9 C8 N2 Pt1 -27.1(4)
C9 C10 N3 Pt1 46.9(4)
C6 N2 Pt1 N1 -3.5(3)
C8 N2 Pt1 N1 -178.5(3)
C6 N2 Pt1 N3 177.8(3)
C8 N2 Pt1 N3 2.8(3)
C1 N1 Pt1 N2 -178.1(3)
C5 N1 Pt1 N2 -0.7(2)
C1 N1 Pt1 Cl1 3.1(3)
C5 N1 Pt1 Cl1 -179.5(2)
C10 N3 Pt1 N2 -12.1(3)
C10 N3 Pt1 Cl1 166.8(3)
